data_7063371
loop_
_publ_author_name
'Zhao, Zhiwei'
'Tong, Yao'
'Liu, ChenCheng'
'Huang, Zeming'
'Wang, Shaowu'
'Wang, Fenhua'

_publ_section_title
;
 Difunctionalized indol-2-yl-ligated bimetallic rare-earth metal
 complexes: synthesis, characterization and high activity towards
 polymerization of 2-vinylpyridine
;
_journal_issue 33
_journal_name_full 'New Journal of Chemistry'
_journal_page_first 14690
_journal_page_last 14696
_journal_paper_doi 10.1039/D4NJ02131B
_journal_volume 48
_journal_year 2024
_chemical_formula_moiety 'C56 H68 N6 S2 Si4 Yb2, 0.5(C6 H14)'
_chemical_formula_sum 'C59 H75 N6 S2 Si4 Yb2'
_chemical_formula_weight 1390.81
_space_group_crystal_system triclinic
_space_group_IT_number 2
_space_group_name_Hall '-P 1'
_space_group_name_H-M_alt 'P -1'
_atom_sites_solution_hydrogens geom
_audit_creation_date 2024-06-25
_audit_creation_method
;
Olex2 1.3
(compiled 2020.11.12 svn.r5f609507 for OlexSys, GUI svn.r6408)
;
_audit_update_record
;
2024-07-08 deposited with the CCDC.	2024-07-29 downloaded from the CCDC.
;
_cell_angle_alpha 88.403(2)
_cell_angle_beta 84.3420(10)
_cell_angle_gamma 69.7400(10)
_cell_formula_units_Z 2
_cell_length_a 12.4889(5)
_cell_length_b 15.7434(7)
_cell_length_c 17.6727(6)
_cell_measurement_reflns_used 9933
_cell_measurement_temperature 296.15(10)
_cell_measurement_theta_max 27.474
_cell_measurement_theta_min 2.688
_cell_volume 3243.8(2)
_computing_cell_refinement 'SAINT v8.37A (Bruker, 2015)'
_computing_data_collection 'Bruker D8 Venture diffractometer'
_computing_data_reduction 'SAINT v8.37A (Bruker, 2015)'
_computing_molecular_graphics 'Olex2 1.3 (Dolomanov et al., 2009)'
_computing_publication_material 'Olex2 1.3 (Dolomanov et al., 2009)'
_computing_structure_refinement 'SHELXL 2018/3 (Sheldrick, 2015)'
_computing_structure_solution 'SHELXT 2014/5 (Sheldrick, 2014)'
_diffrn_ambient_temperature 296.15(10)
_diffrn_detector_area_resol_mean 7.9
_diffrn_detector_type 'CCD area detector'
_diffrn_measured_fraction_theta_full 0.999
_diffrn_measured_fraction_theta_max 0.995
_diffrn_measurement_device 'three-circle diffractometer'
_diffrn_measurement_device_type 'Bruker APEX-II CCD'
_diffrn_measurement_method 'phi and omega scans'
_diffrn_radiation_type MoK\a
_diffrn_radiation_wavelength 0.71073
_diffrn_reflns_av_R_equivalents 0.0491
_diffrn_reflns_av_unetI/netI 0.0350
_diffrn_reflns_Laue_measured_fraction_full 0.999
_diffrn_reflns_Laue_measured_fraction_max 0.995
_diffrn_reflns_limit_h_max 16
_diffrn_reflns_limit_h_min -16
_diffrn_reflns_limit_k_max 20
_diffrn_reflns_limit_k_min -20
_diffrn_reflns_limit_l_max 22
_diffrn_reflns_limit_l_min -22
_diffrn_reflns_number 84224
_diffrn_reflns_point_group_measured_fraction_full 0.999
_diffrn_reflns_point_group_measured_fraction_max 0.995
_diffrn_reflns_theta_full 25.242
_diffrn_reflns_theta_max 27.554
_diffrn_reflns_theta_min 2.572
_exptl_absorpt_coefficient_mu 3.043
_exptl_absorpt_correction_T_max 0.7456
_exptl_absorpt_correction_T_min 0.5291
_exptl_absorpt_correction_type multi-scan
_exptl_absorpt_process_details
;
SADABS-2016/2 (Bruker,2016/2) was used for absorption correction.
wR2(int) was 0.0957 before and 0.0570 after correction.
The Ratio of minimum to maximum transmission is 0.7096.
The \l/2 correction factor is Not present.
;
_exptl_crystal_colour 'clear light red'
_exptl_crystal_colour_lustre clear
_exptl_crystal_colour_modifier light
_exptl_crystal_colour_primary red
_exptl_crystal_density_diffrn 1.424
_exptl_crystal_description block
_exptl_crystal_F_000 1398
_exptl_crystal_size_max 0.21
_exptl_crystal_size_mid 0.2
_exptl_crystal_size_min 0.19
_refine_diff_density_max 3.088
_refine_diff_density_min -0.847
_refine_diff_density_rms 0.100
_refine_ls_extinction_method none
_refine_ls_goodness_of_fit_ref 1.053
_refine_ls_hydrogen_treatment constr
_refine_ls_matrix_type full
_refine_ls_number_parameters 761
_refine_ls_number_reflns 14907
_refine_ls_number_restraints 364
_refine_ls_restrained_S_all 1.065
_refine_ls_R_factor_all 0.0640
_refine_ls_R_factor_gt 0.0368
_refine_ls_shift/su_max 0.001
_refine_ls_shift/su_mean 0.000
_refine_ls_structure_factor_coef Fsqd
_refine_ls_weighting_details 'w=1/[\s^2^(Fo^2^)+(0.0296P)^2^+8.1396P] where P=(Fo^2^+2Fc^2^)/3'
_refine_ls_weighting_scheme calc
_refine_ls_wR_factor_gt 0.0784
_refine_ls_wR_factor_ref 0.0931
_reflns_Friedel_coverage 0.000
_reflns_number_gt 10729
_reflns_number_total 14907
_reflns_threshold_expression 'I > 2\s(I)'
_cod_data_source_file d4nj02131b2.cif
_cod_data_source_block 3c
_cod_depositor_comments 'Adding full bibliography for 7063367--7063371.cif.'
_cod_database_code 7063371
_shelx_shelxl_version_number 2018/3
_shelx_space_group_comment
;
The symmetry employed for this shelxl refinement is uniquely defined
by the following loop, which should always be used as a source of
symmetry information in preference to the above space-group names.
They are only intended as comments.
;
_shelx_estimated_absorpt_t_max 0.596
_shelx_estimated_absorpt_t_min 0.567
_olex2_refinement_description
;
1. Fixed Uiso
 At 1.2 times of:
  All C(H) groups, All C(H,H) groups
 At 1.5 times of:
  All C(H,H,H) groups
2. Restrained distances
 C58-C57 = C59-C58 = C60-C59 = C61-C60 = C62-C61
 1.54 with sigma of 0.01
 C57-C59 = C58-C60 = C59-C61 = C60-C62
 2.515 with sigma of 0.02
 Si3-C49 \\sim Si3-C52 \\sim Si3-C50 \\sim Si3-C51 \\sim Si4-C56 \\sim Si4-C54
\\sim Si4-C55 \\sim Si4-C53
 with sigma of 0.02
 Si4-C53 \\sim Si4-C54A \\sim Si4-C56A \\sim Si4-C55A \\sim Si3-C50A \\sim
Si3-C51A \\sim Si3-C52A ~
 Si3-C49
 with sigma of 0.02
3. Uiso/Uaniso restraints and constraints
Si3 \\sim C51 \\sim C52 \\sim C50 \\sim C51A \\sim C52A \\sim C50A: within 2A
with sigma of 0.01 and sigma for terminal atoms of 0.02 within 2A
Si4 \\sim C56 \\sim C55 \\sim C54 \\sim C56A \\sim C55A \\sim C54A: within 2A
with sigma of 0.01 and sigma for terminal atoms of 0.02 within 2A
C59 \\sim C58 \\sim C60 \\sim C57 \\sim C61 \\sim C62: within 2A with sigma of
0.01 and sigma for terminal atoms of 0.02 within 2A
Uanis(C56) \\sim Ueq, Uanis(C54) \\sim Ueq, Uanis(C55) \\sim Ueq, Uanis(C50)
\\sim Ueq, Uanis(C51) \\sim Ueq, Uanis(C52) \\sim Ueq: with sigma of 0.01 and
sigma for terminal atoms of 0.02
Uanis(C50A) \\sim Ueq, Uanis(C52A) \\sim Ueq, Uanis(Si3) \\sim Ueq, Uanis(C51A)
\\sim Ueq, Uanis(C56A) \\sim Ueq, Uanis(C54A) \\sim Ueq, Uanis(Si4) \\sim Ueq,
Uanis(C55A) \\sim Ueq: with sigma of 0.01 and sigma for terminal atoms of 0.02
Uanis(Si3) \\sim Ueq, Uanis(Si4) \\sim Ueq: with sigma of 0.01 and sigma for
terminal atoms of 0.02
Uanis(C59) \\sim Ueq, Uanis(C58) \\sim Ueq, Uanis(C60) \\sim Ueq, Uanis(C57)
\\sim Ueq, Uanis(C61) \\sim Ueq, Uanis(C62) \\sim Ueq: with sigma of 0.01 and
sigma for terminal atoms of 0.02
4. Others
 Sof(C51A)=Sof(H51D)=Sof(H51E)=Sof(H51F)=Sof(C52A)=Sof(H52D)=Sof(H52E)=
 Sof(H52F)=Sof(C50A)=Sof(H50D)=Sof(H50E)=Sof(H50F)=1-FVAR(1)
 Sof(C51)=Sof(H51A)=Sof(H51B)=Sof(H51C)=Sof(C52)=Sof(H52A)=Sof(H52B)=Sof(H52C)=
 Sof(C50)=Sof(H50A)=Sof(H50B)=Sof(H50C)=FVAR(1)
 Sof(C56A)=Sof(H56D)=Sof(H56E)=Sof(H56F)=Sof(C55A)=Sof(H55D)=Sof(H55E)=
 Sof(H55F)=Sof(C54A)=Sof(H54D)=Sof(H54E)=Sof(H54F)=1-FVAR(2)
 Sof(C56)=Sof(H56A)=Sof(H56B)=Sof(H56C)=Sof(C55)=Sof(H55A)=Sof(H55B)=Sof(H55C)=
 Sof(C54)=Sof(H54A)=Sof(H54B)=Sof(H54C)=FVAR(2)
 Fixed Sof: C59(0.5) H59A(0.5) H59B(0.5) C57(0.5) H57A(0.5) H57B(0.5)
 H57C(0.5) C58(0.5) H58A(0.5) H58B(0.5) C60(0.5) H60A(0.5) H60B(0.5) C61(0.5)
 H61A(0.5) H61B(0.5) C62(0.5) H62A(0.5) H62B(0.5) H62C(0.5)
5.a Secondary CH2 refined with riding coordinates:
 C45(H45A,H45B), C49(H49A,H49B), C41(H41A,H41B), C53(H53A,H53B), C59(H59A,
 H59B), C58(H58A,H58B), C60(H60A,H60B), C61(H61A,H61B)
5.b Aromatic/amide H refined with riding coordinates:
 C10(H10), C19(H19), C39(H39), C33(H33), C4(H4), C30(H30), C13(H13), C31(H31),
 C38(H38), C18(H18), C7(H7), C27(H27), C16(H16), C5(H5), C24(H24), C11(H11),
 C6(H6), C36(H36), C37(H37), C12(H12), C17(H17), C32(H32), C26(H26), C25(H25)
5.c Idealised Me refined as rotating group:
 C46(H46A,H46B,H46C), C47(H47A,H47B,H47C), C48(H48A,H48B,H48C), C43(H43A,H43B,
 H43C), C56(H56A,H56B,H56C), C44(H44A,H44B,H44C), C42(H42A,H42B,H42C), C51(H51A,
 H51B,H51C), C55(H55A,H55B,H55C), C52(H52A,H52B,H52C), C54(H54A,H54B,H54C),
 C50(H50A,H50B,H50C), C51A(H51D,H51E,H51F), C52A(H52D,H52E,H52F), C50A(H50D,
 H50E,H50F), C56A(H56D,H56E,H56F), C55A(H55D,H55E,H55F), C54A(H54D,H54E,H54F),
 C57(H57A,H57B,H57C), C62(H62A,H62B,H62C)
;
_olex2_submission_special_instructions 'No special instructions were received'

loop_
_space_group_symop_operation_xyz
'x, y, z'
'-x, -y, -z'

loop_
_atom_site_label
_atom_site_type_symbol
_atom_site_fract_x
_atom_site_fract_y
_atom_site_fract_z
_atom_site_U_iso_or_equiv
_atom_site_adp_type
_atom_site_occupancy
_atom_site_site_symmetry_order
_atom_site_calc_flag
_atom_site_refinement_flags_posn
_atom_site_refinement_flags_adp
_atom_site_refinement_flags_occupancy
_atom_site_disorder_assembly
_atom_site_disorder_group
Yb1 Yb 0.73460(2) 0.59133(2) 0.23009(2) 0.04218(6) Uani 1 1 d . . . . .
Yb2 Yb 0.69607(2) 0.83914(2) 0.22444(2) 0.04016(6) Uani 1 1 d . . . . .
S1 S 0.35284(12) 0.82916(12) 0.36535(9) 0.0671(4) Uani 1 1 d . . . . .
Si2 Si 0.45836(15) 1.04572(11) 0.16793(9) 0.0601(4) Uani 1 1 d . . . . .
S2 S 0.81767(16) 0.63733(13) 0.48226(8) 0.0754(5) Uani 1 1 d . . . . .
Si1 Si 0.84870(16) 1.00333(14) 0.25248(10) 0.0690(5) Uani 1 1 d . . . . .
Si4 Si 0.97038(17) 0.37768(12) 0.27890(10) 0.0739(5) Uani 1 1 d D U . . .
Si3 Si 0.5592(2) 0.45341(14) 0.17359(11) 0.0788(5) Uani 1 1 d D U . . .
N3 N 0.5595(3) 0.8270(3) 0.3285(2) 0.0433(9) Uani 1 1 d . . . . .
N6 N 0.7114(4) 0.6281(3) 0.3665(2) 0.0466(9) Uani 1 1 d . . . . .
N5 N 0.8541(4) 0.7821(3) 0.1231(2) 0.0538(11) Uani 1 1 d . . . . .
N1 N 0.5672(3) 0.7243(3) 0.1110(2) 0.0462(9) Uani 1 1 d . . . . .
N4 N 0.9541(3) 0.6964(3) 0.2177(3) 0.0526(11) Uani 1 1 d . . . . .
N2 N 0.7459(4) 0.6141(3) 0.0885(2) 0.0569(11) Uani 1 1 d . . . . .
C2 C 0.4807(4) 0.7843(3) 0.2232(3) 0.0445(11) Uani 1 1 d . . . . .
C22 C 0.8853(4) 0.6578(3) 0.3304(3) 0.0509(12) Uani 1 1 d . . . . .
C20 C 0.5356(5) 0.8485(3) 0.4060(3) 0.0500(12) Uani 1 1 d . . . . .
C1 C 0.5871(4) 0.7335(3) 0.1880(3) 0.0427(10) Uani 1 1 d . . . . .
C9 C 0.6569(4) 0.6770(3) 0.0590(3) 0.0464(11) Uani 1 1 d . . . . .
C34 C 0.8042(5) 0.6405(3) 0.3853(3) 0.0505(12) Uani 1 1 d . . . . .
C21 C 0.8541(4) 0.6912(3) 0.2587(3) 0.0460(11) Uani 1 1 d . . . . .
C14 C 0.4725(4) 0.8134(3) 0.3010(3) 0.0452(11) Uani 1 1 d . . . . .
C40 C 0.6414(5) 0.6203(4) 0.4307(3) 0.0534(13) Uani 1 1 d . . . . .
C3 C 0.3947(4) 0.8035(4) 0.1705(3) 0.0529(13) Uani 1 1 d . . . . .
C8 C 0.4503(4) 0.7658(4) 0.1010(3) 0.0523(12) Uani 1 1 d . . . . .
C29 C 0.9540(4) 0.7239(4) 0.1422(3) 0.0555(13) Uani 1 1 d . . . . .
C10 C 0.6565(5) 0.6950(4) -0.0187(3) 0.0602(14) Uani 1 1 d . . . . .
H10 H 0.594796 0.739867 -0.037502 0.072 Uiso 1 1 calc R U . . .
C23 C 1.0045(5) 0.6477(4) 0.3346(4) 0.0618(15) Uani 1 1 d . . . . .
C45 C 0.5822(5) 0.9432(4) 0.1411(3) 0.0541(13) Uani 1 1 d . . . . .
H45A H 0.634904 0.963662 0.107900 0.065 Uiso 1 1 calc R U . . .
H45B H 0.553971 0.907809 0.109337 0.065 Uiso 1 1 calc R U . . .
C19 C 0.6108(6) 0.8634(4) 0.4522(3) 0.0619(15) Uani 1 1 d . . . . .
H19 H 0.683803 0.860830 0.432705 0.074 Uiso 1 1 calc R U . . .
C39 C 0.5335(6) 0.6137(4) 0.4316(3) 0.0657(16) Uani 1 1 d . . . . .
H39 H 0.502587 0.611283 0.386255 0.079 Uiso 1 1 calc R U . . .
C15 C 0.4266(5) 0.8529(4) 0.4358(3) 0.0619(15) Uani 1 1 d . . . . .
C28 C 1.0458(4) 0.6709(4) 0.2636(4) 0.0625(15) Uani 1 1 d . . . . .
C49 C 0.5961(5) 0.5203(4) 0.2425(3) 0.0678(16) Uani 1 1 d D . . . .
H49A H 0.614378 0.481354 0.286338 0.081 Uiso 1 1 calc R U . . .
H49B H 0.524519 0.568346 0.258024 0.081 Uiso 1 1 calc R U . . .
C35 C 0.6860(6) 0.6234(4) 0.4995(3) 0.0653(16) Uani 1 1 d . . . . .
C41 C 0.7578(6) 0.9375(5) 0.2893(3) 0.0680(16) Uani 1 1 d . . . . .
H41A H 0.688293 0.981962 0.312826 0.082 Uiso 1 1 calc R U . . .
H41B H 0.796691 0.902105 0.330694 0.082 Uiso 1 1 calc R U . . .
C33 C 0.8474(6) 0.8093(5) 0.0501(3) 0.0733(18) Uani 1 1 d . . . . .
H33 H 0.778066 0.849728 0.036441 0.088 Uiso 1 1 calc R U . . .
C4 C 0.2766(5) 0.8513(5) 0.1767(4) 0.0733(18) Uani 1 1 d . . . . .
H4 H 0.238055 0.877926 0.222474 0.088 Uiso 1 1 calc R U . . .
C30 C 1.0496(5) 0.6911(5) 0.0897(4) 0.079(2) Uani 1 1 d . . . . .
H30 H 1.118450 0.650491 0.103933 0.095 Uiso 1 1 calc R U . . .
C53 C 0.9078(5) 0.4677(4) 0.2102(3) 0.0664(16) Uani 1 1 d D . . . .
H53A H 0.900739 0.436564 0.165411 0.080 Uiso 1 1 calc R U . . .
H53B H 0.966454 0.493979 0.195667 0.080 Uiso 1 1 calc R U . . .
C13 C 0.8355(6) 0.5685(5) 0.0391(4) 0.088(2) Uani 1 1 d . . . . .
H13 H 0.898747 0.525799 0.058483 0.106 Uiso 1 1 calc R U . . .
C31 C 1.0387(6) 0.7211(6) 0.0154(4) 0.096(3) Uani 1 1 d . . . . .
H31 H 1.101223 0.700529 -0.020987 0.115 Uiso 1 1 calc R U . . .
C38 C 0.4726(6) 0.6107(5) 0.5005(4) 0.0791(19) Uani 1 1 d . . . . .
H38 H 0.399367 0.607793 0.501423 0.095 Uiso 1 1 calc R U . . .
C18 C 0.5740(7) 0.8821(5) 0.5283(4) 0.081(2) Uani 1 1 d . . . . .
H18 H 0.622689 0.892753 0.560463 0.097 Uiso 1 1 calc R U . . .
C7 C 0.3917(5) 0.7692(5) 0.0370(4) 0.0704(17) Uani 1 1 d . . . . .
H7 H 0.428906 0.740718 -0.008470 0.084 Uiso 1 1 calc R U . . .
C27 C 1.1574(5) 0.6714(5) 0.2490(5) 0.085(2) Uani 1 1 d . . . . .
H27 H 1.183580 0.689089 0.202246 0.102 Uiso 1 1 calc R U . . .
C16 C 0.3896(7) 0.8728(5) 0.5124(4) 0.086(2) Uani 1 1 d . . . . .
H16 H 0.315953 0.877246 0.532170 0.104 Uiso 1 1 calc R U . . .
C5 C 0.2188(5) 0.8577(6) 0.1127(5) 0.094(3) Uani 1 1 d . . . . .
H5 H 0.140522 0.890010 0.115558 0.113 Uiso 1 1 calc R U . . .
C24 C 1.0775(6) 0.6199(5) 0.3924(5) 0.087(2) Uani 1 1 d . . . . .
H24 H 1.051653 0.603236 0.439712 0.105 Uiso 1 1 calc R U . . .
C11 C 0.7481(6) 0.6458(5) -0.0665(3) 0.080(2) Uani 1 1 d . . . . .
H11 H 0.748740 0.656043 -0.118605 0.096 Uiso 1 1 calc R U . . .
C6 C 0.2744(6) 0.8175(6) 0.0451(4) 0.089(2) Uani 1 1 d . . . . .
H6 H 0.232447 0.822720 0.003490 0.107 Uiso 1 1 calc R U . . .
C46 C 0.3775(7) 1.0409(5) 0.2620(4) 0.094(2) Uani 1 1 d . . . . .
H46A H 0.337381 0.999232 0.258828 0.140 Uiso 1 1 calc R U . . .
H46B H 0.323501 1.100054 0.275128 0.140 Uiso 1 1 calc R U . . .
H46C H 0.430272 1.021106 0.300220 0.140 Uiso 1 1 calc R U . . .
C36 C 0.6238(8) 0.6193(5) 0.5691(4) 0.089(2) Uani 1 1 d . . . . .
H36 H 0.653868 0.621654 0.614743 0.106 Uiso 1 1 calc R U . . .
C37 C 0.5192(8) 0.6120(6) 0.5684(4) 0.095(2) Uani 1 1 d . . . . .
H37 H 0.477843 0.607718 0.614197 0.114 Uiso 1 1 calc R U . . .
C12 C 0.8388(6) 0.5813(6) -0.0377(4) 0.100(3) Uani 1 1 d . . . . .
H12 H 0.901664 0.546872 -0.069714 0.120 Uiso 1 1 calc R U . . .
C17 C 0.4657(8) 0.8853(5) 0.5572(4) 0.091(2) Uani 1 1 d . . . . .
H17 H 0.444107 0.896387 0.608860 0.110 Uiso 1 1 calc R U . . .
C32 C 0.9375(7) 0.7803(6) -0.0047(4) 0.093(2) Uani 1 1 d . . . . .
H32 H 0.929701 0.800578 -0.054447 0.112 Uiso 1 1 calc R U . . .
C47 C 0.3501(6) 1.0734(5) 0.0972(4) 0.098(3) Uani 1 1 d . . . . .
H47A H 0.386326 1.078229 0.047605 0.146 Uiso 1 1 calc R U . . .
H47B H 0.290385 1.129839 0.110854 0.146 Uiso 1 1 calc R U . . .
H47C H 0.317704 1.026270 0.096767 0.146 Uiso 1 1 calc R U . . .
C48 C 0.5073(8) 1.1448(5) 0.1740(6) 0.110(3) Uani 1 1 d . . . . .
H48A H 0.555398 1.135861 0.214785 0.165 Uiso 1 1 calc R U . . .
H48B H 0.441877 1.199027 0.183267 0.165 Uiso 1 1 calc R U . . .
H48C H 0.549847 1.150433 0.126946 0.165 Uiso 1 1 calc R U . . .
C43 C 0.8022(8) 1.1186(6) 0.2949(5) 0.116(3) Uani 1 1 d . . . . .
H43A H 0.728243 1.153903 0.279452 0.174 Uiso 1 1 calc R U . . .
H43B H 0.856655 1.147212 0.277752 0.174 Uiso 1 1 calc R U . . .
H43C H 0.797605 1.114206 0.349300 0.174 Uiso 1 1 calc R U . . .
C56 C 1.0139(18) 0.2643(9) 0.2313(13) 0.095(5) Uani 0.69(2) 1 d D U P A 1
H56A H 0.955828 0.263517 0.199834 0.143 Uiso 0.69(2) 1 calc R U P A 1
H56B H 1.023085 0.218082 0.269190 0.143 Uiso 0.69(2) 1 calc R U P A 1
H56C H 1.085172 0.253213 0.200429 0.143 Uiso 0.69(2) 1 calc R U P A 1
C26 C 1.2269(6) 0.6442(6) 0.3075(6) 0.110(3) Uani 1 1 d . . . . .
H26 H 1.301861 0.643661 0.299603 0.132 Uiso 1 1 calc R U . . .
C44 C 0.9978(7) 0.9429(7) 0.2761(5) 0.125(3) Uani 1 1 d . . . . .
H44A H 0.997853 0.932441 0.329847 0.187 Uiso 1 1 calc R U . . .
H44B H 1.044326 0.979064 0.261110 0.187 Uiso 1 1 calc R U . . .
H44C H 1.028368 0.885967 0.249446 0.187 Uiso 1 1 calc R U . . .
C25 C 1.1897(7) 0.6177(6) 0.3775(6) 0.109(3) Uani 1 1 d . . . . .
H25 H 1.240166 0.598348 0.414893 0.130 Uiso 1 1 calc R U . . .
C42 C 0.8572(8) 1.0196(7) 0.1475(4) 0.119(3) Uani 1 1 d . . . . .
H42A H 0.894251 0.962035 0.122551 0.178 Uiso 1 1 calc R U . . .
H42B H 0.900401 1.058592 0.133872 0.178 Uiso 1 1 calc R U . . .
H42C H 0.781210 1.046604 0.131938 0.178 Uiso 1 1 calc R U . . .
C51 C 0.4689(11) 0.3876(9) 0.2157(7) 0.099(3) Uani 0.704(9) 1 d D U P B 1
H51A H 0.509436 0.345989 0.252538 0.149 Uiso 0.704(9) 1 calc R U P B 1
H51B H 0.452563 0.354533 0.176155 0.149 Uiso 0.704(9) 1 calc R U P B 1
H51C H 0.398356 0.428446 0.239874 0.149 Uiso 0.704(9) 1 calc R U P B 1
C55 C 1.1106(12) 0.3845(11) 0.3065(10) 0.109(4) Uani 0.69(2) 1 d D U P A 1
H55A H 1.162380 0.379874 0.261611 0.164 Uiso 0.69(2) 1 calc R U P A 1
H55B H 1.144242 0.335747 0.340232 0.164 Uiso 0.69(2) 1 calc R U P A 1
H55C H 1.096015 0.441274 0.331521 0.164 Uiso 0.69(2) 1 calc R U P A 1
C52 C 0.4591(10) 0.5338(8) 0.1085(6) 0.103(4) Uani 0.704(9) 1 d D U P B 1
H52A H 0.408038 0.585150 0.137315 0.154 Uiso 0.704(9) 1 calc R U P B 1
H52B H 0.415390 0.503148 0.086202 0.154 Uiso 0.704(9) 1 calc R U P B 1
H52C H 0.503215 0.553794 0.069013 0.154 Uiso 0.704(9) 1 calc R U P B 1
C54 C 0.8547(13) 0.3670(11) 0.3537(9) 0.114(5) Uani 0.69(2) 1 d D U P A 1
H54A H 0.821285 0.422518 0.382168 0.170 Uiso 0.69(2) 1 calc R U P A 1
H54B H 0.888279 0.318294 0.387547 0.170 Uiso 0.69(2) 1 calc R U P A 1
H54C H 0.796350 0.354740 0.329131 0.170 Uiso 0.69(2) 1 calc R U P A 1
C50 C 0.6825(10) 0.3811(10) 0.1144(8) 0.124(4) Uani 0.704(9) 1 d D U P B 1
H50A H 0.728762 0.415725 0.094492 0.186 Uiso 0.704(9) 1 calc R U P B 1
H50B H 0.656925 0.357164 0.073064 0.186 Uiso 0.704(9) 1 calc R U P B 1
H50C H 0.727153 0.332088 0.144244 0.186 Uiso 0.704(9) 1 calc R U P B 1
C51A C 0.424(2) 0.431(3) 0.178(2) 0.127(7) Uani 0.296(9) 1 d D U P B 2
H51D H 0.399608 0.421769 0.229494 0.190 Uiso 0.296(9) 1 calc R U P B 2
H51E H 0.435107 0.377719 0.148219 0.190 Uiso 0.296(9) 1 calc R U P B 2
H51F H 0.366347 0.481718 0.157287 0.190 Uiso 0.296(9) 1 calc R U P B 2
C52A C 0.620(3) 0.462(2) 0.0730(9) 0.110(6) Uani 0.296(9) 1 d D U P B 2
H52D H 0.574004 0.516782 0.050679 0.165 Uiso 0.296(9) 1 calc R U P B 2
H52E H 0.620971 0.410892 0.043900 0.165 Uiso 0.296(9) 1 calc R U P B 2
H52F H 0.697244 0.461554 0.073177 0.165 Uiso 0.296(9) 1 calc R U P B 2
C50A C 0.674(2) 0.3362(13) 0.174(2) 0.112(7) Uani 0.296(9) 1 d D U P B 2
H50D H 0.747762 0.340569 0.158141 0.168 Uiso 0.296(9) 1 calc R U P B 2
H50E H 0.657754 0.296729 0.140369 0.168 Uiso 0.296(9) 1 calc R U P B 2
H50F H 0.675052 0.312148 0.224903 0.168 Uiso 0.296(9) 1 calc R U P B 2
C56A C 1.042(4) 0.2583(16) 0.245(3) 0.086(7) Uani 0.31(2) 1 d D U P A 2
H56D H 0.984954 0.231377 0.239054 0.129 Uiso 0.31(2) 1 calc R U P A 2
H56E H 1.092843 0.224458 0.280669 0.129 Uiso 0.31(2) 1 calc R U P A 2
H56F H 1.084877 0.257820 0.196314 0.129 Uiso 0.31(2) 1 calc R U P A 2
C55A C 1.062(3) 0.403(2) 0.3432(17) 0.093(6) Uani 0.31(2) 1 d D U P A 2
H55D H 1.094258 0.445726 0.319355 0.140 Uiso 0.31(2) 1 calc R U P A 2
H55E H 1.122519 0.348690 0.354342 0.140 Uiso 0.31(2) 1 calc R U P A 2
H55F H 1.016963 0.429239 0.389549 0.140 Uiso 0.31(2) 1 calc R U P A 2
C54A C 0.900(3) 0.403(2) 0.3779(9) 0.097(7) Uani 0.31(2) 1 d D U P A 2
H54D H 0.915914 0.452608 0.398180 0.146 Uiso 0.31(2) 1 calc R U P A 2
H54E H 0.929325 0.350372 0.408987 0.146 Uiso 0.31(2) 1 calc R U P A 2
H54F H 0.818716 0.418174 0.377369 0.146 Uiso 0.31(2) 1 calc R U P A 2
C59 C 0.976(2) 0.9882(19) 0.505(4) 0.210(7) Uani 0.5 1 d D U P C -1
H59A H 0.926103 1.014457 0.464963 0.252 Uiso 0.5 1 calc R U P C -1
H59B H 0.935359 1.015037 0.552854 0.252 Uiso 0.5 1 calc R U P C -1
C57 C 0.890(2) 0.867(2) 0.537(2) 0.209(10) Uani 0.5 1 d D U P C -1
H57A H 0.857686 0.850931 0.494638 0.314 Uiso 0.5 1 calc R U P C -1
H57B H 0.836031 0.921005 0.560735 0.314 Uiso 0.5 1 calc R U P C -1
H57C H 0.907904 0.818771 0.572560 0.314 Uiso 0.5 1 calc R U P C -1
C58 C 1.001(2) 0.8854(18) 0.5071(19) 0.209(8) Uani 0.5 1 d D U P C -1
H58A H 1.060443 0.857146 0.540446 0.251 Uiso 0.5 1 calc R U P C -1
H58B H 1.027599 0.859625 0.456572 0.251 Uiso 0.5 1 calc R U P C -1
C60 C 1.085(2) 1.0099(17) 0.490(2) 0.226(8) Uani 0.5 1 d D U P C -1
H60A H 1.143396 0.959126 0.463427 0.271 Uiso 0.5 1 calc R U P C -1
H60B H 1.111951 1.016125 0.538732 0.271 Uiso 0.5 1 calc R U P C -1
C61 C 1.073(3) 1.095(2) 0.4443(16) 0.229(8) Uani 0.5 1 d D U P C -1
H61A H 1.007552 1.109606 0.415047 0.275 Uiso 0.5 1 calc R U P C -1
H61B H 1.141154 1.085849 0.409215 0.275 Uiso 0.5 1 calc R U P C -1
C62 C 1.058(3) 1.1740(19) 0.498(2) 0.235(12) Uani 0.5 1 d D U P C -1
H62A H 1.109585 1.204779 0.480687 0.352 Uiso 0.5 1 calc R U P C -1
H62B H 1.073343 1.151052 0.548484 0.352 Uiso 0.5 1 calc R U P C -1
H62C H 0.980228 1.215603 0.499736 0.352 Uiso 0.5 1 calc R U P C -1

loop_
_atom_site_aniso_label
_atom_site_aniso_U_11
_atom_site_aniso_U_22
_atom_site_aniso_U_33
_atom_site_aniso_U_23
_atom_site_aniso_U_13
_atom_site_aniso_U_12
Yb1 0.04598(12) 0.04492(12) 0.03558(11) 0.00086(9) -0.00963(8) -0.01414(9)
Yb2 0.03849(11) 0.04507(12) 0.03549(10) 0.00108(8) -0.00295(8) -0.01283(9)
S1 0.0463(7) 0.0909(11) 0.0588(8) -0.0007(8) 0.0117(6) -0.0212(7)
Si2 0.0707(10) 0.0458(8) 0.0564(9) 0.0092(7) -0.0199(8) -0.0077(7)
S2 0.0936(12) 0.1001(13) 0.0452(7) 0.0112(8) -0.0329(8) -0.0434(10)
Si1 0.0668(10) 0.0859(13) 0.0663(10) -0.0099(9) 0.0053(8) -0.0439(10)
Si4 0.0896(13) 0.0563(10) 0.0532(9) 0.0049(8) -0.0139(9) 0.0048(9)
Si3 0.1113(15) 0.0837(13) 0.0651(11) -0.0124(10) -0.0107(10) -0.0621(12)
N3 0.044(2) 0.046(2) 0.037(2) 0.0005(17) -0.0017(16) -0.0134(18)
N6 0.056(2) 0.048(2) 0.039(2) 0.0034(18) -0.0123(18) -0.021(2)
N5 0.046(2) 0.068(3) 0.043(2) 0.002(2) 0.0011(18) -0.016(2)
N1 0.050(2) 0.058(3) 0.035(2) 0.0102(18) -0.0125(17) -0.023(2)
N4 0.035(2) 0.059(3) 0.062(3) -0.001(2) -0.0092(19) -0.0125(19)
N2 0.055(3) 0.063(3) 0.040(2) 0.000(2) -0.0071(19) -0.003(2)
C2 0.036(2) 0.053(3) 0.046(3) 0.002(2) -0.0053(19) -0.018(2)
C22 0.053(3) 0.046(3) 0.059(3) -0.002(2) -0.023(2) -0.018(2)
C20 0.065(3) 0.044(3) 0.038(2) 0.001(2) 0.000(2) -0.017(2)
C1 0.045(3) 0.051(3) 0.035(2) 0.003(2) -0.0074(19) -0.019(2)
C9 0.047(3) 0.053(3) 0.039(2) 0.000(2) -0.009(2) -0.016(2)
C34 0.060(3) 0.048(3) 0.042(3) 0.005(2) -0.022(2) -0.013(2)
C21 0.038(2) 0.050(3) 0.049(3) -0.001(2) -0.012(2) -0.012(2)
C14 0.037(2) 0.045(3) 0.049(3) 0.004(2) 0.004(2) -0.010(2)
C40 0.074(4) 0.046(3) 0.045(3) 0.006(2) -0.009(3) -0.026(3)
C3 0.036(2) 0.071(4) 0.055(3) 0.003(3) -0.010(2) -0.021(2)
C8 0.044(3) 0.065(3) 0.054(3) 0.005(3) -0.015(2) -0.025(2)
C29 0.041(3) 0.070(4) 0.059(3) -0.005(3) -0.002(2) -0.024(3)
C10 0.063(3) 0.075(4) 0.041(3) 0.008(3) -0.014(2) -0.021(3)
C23 0.055(3) 0.059(3) 0.073(4) 0.001(3) -0.030(3) -0.015(3)
C45 0.062(3) 0.053(3) 0.048(3) 0.007(2) -0.012(2) -0.020(3)
C19 0.077(4) 0.061(3) 0.046(3) -0.003(3) -0.005(3) -0.022(3)
C39 0.087(4) 0.069(4) 0.050(3) 0.002(3) -0.010(3) -0.037(3)
C15 0.062(3) 0.062(3) 0.051(3) -0.002(3) 0.013(3) -0.013(3)
C28 0.039(3) 0.060(3) 0.084(4) -0.005(3) -0.020(3) -0.008(2)
C49 0.073(4) 0.072(4) 0.067(4) -0.013(3) -0.005(3) -0.035(3)
C35 0.089(4) 0.071(4) 0.045(3) 0.008(3) -0.016(3) -0.037(3)
C41 0.083(4) 0.077(4) 0.055(3) -0.004(3) -0.006(3) -0.042(4)
C33 0.063(4) 0.096(5) 0.051(3) 0.001(3) 0.006(3) -0.018(3)
C4 0.038(3) 0.103(5) 0.076(4) 0.002(4) -0.008(3) -0.021(3)
C30 0.043(3) 0.101(5) 0.083(5) -0.019(4) 0.013(3) -0.017(3)
C53 0.067(4) 0.066(4) 0.051(3) 0.004(3) -0.010(3) -0.004(3)
C13 0.071(4) 0.102(5) 0.052(3) -0.004(4) 0.001(3) 0.019(4)
C31 0.061(4) 0.147(8) 0.072(5) -0.024(5) 0.023(4) -0.033(5)
C38 0.095(5) 0.091(5) 0.066(4) 0.007(4) 0.000(4) -0.053(4)
C18 0.108(6) 0.089(5) 0.048(3) -0.009(3) -0.007(4) -0.038(4)
C7 0.054(3) 0.102(5) 0.062(4) 0.003(3) -0.021(3) -0.032(3)
C27 0.043(3) 0.097(5) 0.116(6) -0.002(4) -0.019(3) -0.023(3)
C16 0.084(5) 0.110(6) 0.052(4) -0.011(4) 0.023(3) -0.024(4)
C5 0.040(3) 0.144(7) 0.094(5) 0.012(5) -0.024(3) -0.021(4)
C24 0.073(4) 0.095(5) 0.099(5) 0.011(4) -0.053(4) -0.024(4)
C11 0.078(4) 0.119(6) 0.033(3) 0.002(3) -0.003(3) -0.023(4)
C6 0.055(4) 0.139(7) 0.081(5) 0.012(5) -0.034(4) -0.035(4)
C46 0.105(6) 0.066(4) 0.075(4) -0.003(4) 0.003(4) 0.013(4)
C36 0.129(7) 0.111(6) 0.044(3) 0.011(4) -0.013(4) -0.064(5)
C37 0.139(7) 0.117(7) 0.048(4) 0.013(4) 0.002(4) -0.071(6)
C12 0.073(4) 0.140(7) 0.048(3) -0.009(4) 0.004(3) 0.012(4)
C17 0.122(7) 0.097(6) 0.041(3) -0.015(3) 0.021(4) -0.028(5)
C32 0.081(5) 0.144(7) 0.052(4) -0.003(4) 0.010(3) -0.038(5)
C47 0.089(5) 0.091(5) 0.096(5) 0.011(4) -0.041(4) -0.002(4)
C48 0.136(7) 0.055(4) 0.146(8) 0.015(5) -0.059(6) -0.031(5)
C43 0.138(8) 0.096(6) 0.132(8) -0.025(6) 0.030(6) -0.073(6)
C56 0.110(10) 0.066(6) 0.098(9) 0.001(6) -0.025(7) -0.011(6)
C26 0.051(4) 0.127(7) 0.154(9) -0.002(7) -0.040(5) -0.026(4)
C44 0.066(5) 0.174(10) 0.120(7) -0.018(7) -0.001(5) -0.025(6)
C25 0.073(5) 0.121(7) 0.136(8) 0.004(6) -0.068(5) -0.024(5)
C42 0.139(8) 0.174(10) 0.081(5) 0.023(6) -0.005(5) -0.107(8)
C51 0.139(8) 0.103(7) 0.093(7) 0.000(6) -0.026(6) -0.085(6)
C55 0.125(9) 0.106(8) 0.088(8) -0.004(7) -0.049(7) -0.019(7)
C52 0.136(8) 0.108(7) 0.084(6) 0.004(6) -0.037(6) -0.059(6)
C54 0.133(9) 0.089(8) 0.082(7) 0.019(6) 0.014(7) 0.001(7)
C50 0.126(8) 0.131(8) 0.117(8) -0.048(7) -0.012(7) -0.043(7)
C51A 0.138(12) 0.124(12) 0.123(12) -0.019(10) -0.020(11) -0.047(10)
C52A 0.140(10) 0.106(10) 0.103(10) -0.022(9) -0.025(9) -0.062(8)
C50A 0.127(11) 0.110(11) 0.106(11) -0.020(10) -0.001(10) -0.049(10)
C56A 0.092(12) 0.067(10) 0.084(12) 0.000(9) -0.016(10) -0.006(9)
C55A 0.115(11) 0.085(10) 0.067(10) -0.003(9) -0.033(9) -0.012(9)
C54A 0.111(11) 0.090(11) 0.063(10) 0.009(9) -0.004(9) -0.002(9)
C59 0.210(10) 0.223(9) 0.199(9) -0.005(7) -0.034(7) -0.071(7)
C57 0.211(15) 0.217(15) 0.207(15) -0.030(13) -0.056(13) -0.071(12)
C58 0.213(10) 0.217(10) 0.197(10) -0.008(7) -0.034(7) -0.068(7)
C60 0.224(10) 0.231(9) 0.215(9) -0.003(7) -0.029(7) -0.065(7)
C61 0.228(10) 0.232(10) 0.224(10) -0.005(7) -0.031(8) -0.073(7)
C62 0.238(16) 0.231(16) 0.228(16) -0.010(14) -0.034(13) -0.069(13)

loop_
_atom_type_symbol
_atom_type_description
_atom_type_scat_dispersion_real
_atom_type_scat_dispersion_imag
_atom_type_scat_source
C C 0.0033 0.0016 'International Tables Vol C Tables 4.2.6.8 and 6.1.1.4'
H H 0.0000 0.0000 'International Tables Vol C Tables 4.2.6.8 and 6.1.1.4'
N N 0.0061 0.0033 'International Tables Vol C Tables 4.2.6.8 and 6.1.1.4'
S S 0.1246 0.1234 'International Tables Vol C Tables 4.2.6.8 and 6.1.1.4'
Si Si 0.0817 0.0704 'International Tables Vol C Tables 4.2.6.8 and 6.1.1.4'
Yb Yb -0.3850 5.5486 'International Tables Vol C Tables 4.2.6.8 and 6.1.1.4'

loop_
_geom_angle_atom_site_label_1
_geom_angle_atom_site_label_2
_geom_angle_atom_site_label_3
_geom_angle
_geom_angle_site_symmetry_1
_geom_angle_site_symmetry_3
_geom_angle_publ_flag
N6 Yb1 N2 159.21(15) . . ?
N6 Yb1 C1 97.80(14) . . ?
N6 Yb1 C21 69.03(15) . . ?
N2 Yb1 C21 96.11(16) . . ?
C1 Yb1 N2 65.98(14) . . ?
C1 Yb1 C21 86.96(15) . . ?
C49 Yb1 N6 93.39(17) . . ?
C49 Yb1 N2 99.23(19) . . ?
C49 Yb1 C1 89.8(2) . . ?
C49 Yb1 C21 161.46(18) . . ?
C49 Yb1 C53 102.6(2) . . ?
C53 Yb1 N6 105.82(17) . . ?
C53 Yb1 N2 87.56(16) . . ?
C53 Yb1 C1 152.42(17) . . ?
C53 Yb1 C21 88.4(2) . . ?
N3 Yb2 N5 155.76(15) . . ?
N3 Yb2 C1 68.73(14) . . ?
N3 Yb2 C21 93.91(15) . . ?
N5 Yb2 C1 94.81(15) . . ?
N5 Yb2 C21 66.20(15) . . ?
C21 Yb2 C1 85.20(15) . . ?
C45 Yb2 N3 104.06(16) . . ?
C45 Yb2 N5 91.55(17) . . ?
C45 Yb2 C1 85.01(17) . . ?
C45 Yb2 C21 154.76(17) . . ?
C41 Yb2 N3 94.55(18) . . ?
C41 Yb2 N5 101.28(19) . . ?
C41 Yb2 C1 163.26(18) . . ?
C41 Yb2 C21 97.0(2) . . ?
C41 Yb2 C45 99.0(2) . . ?
C14 S1 C15 89.2(3) . . ?
C45 Si2 C46 115.4(3) . . ?
C45 Si2 C47 112.0(3) . . ?
C45 Si2 C48 109.8(4) . . ?
C46 Si2 C48 105.9(4) . . ?
C47 Si2 C46 105.6(4) . . ?
C47 Si2 C48 107.7(4) . . ?
C35 S2 C34 89.8(3) . . ?
C41 Si1 C43 113.1(3) . . ?
C41 Si1 C44 108.8(4) . . ?
C41 Si1 C42 115.1(3) . . ?
C43 Si1 C44 107.2(5) . . ?
C43 Si1 C42 105.8(5) . . ?
C44 Si1 C42 106.3(4) . . ?
C53 Si4 C56 109.5(7) . . ?
C53 Si4 C55 110.1(5) . . ?
C53 Si4 C54 110.7(5) . . ?
C53 Si4 C56A 119.5(15) . . ?
C53 Si4 C54A 113.7(9) . . ?
C56 Si4 C55 103.9(8) . . ?
C56 Si4 C54 99.8(10) . . ?
C55 Si4 C54 121.5(10) . . ?
C55A Si4 C53 115.1(10) . . ?
C55A Si4 C56A 108.4(16) . . ?
C55A Si4 C54A 68(2) . . ?
C54A Si4 C56A 120.8(19) . . ?
C49 Si3 C51 114.2(4) . . ?
C49 Si3 C52 108.4(4) . . ?
C49 Si3 C51A 125.5(12) . . ?
C49 Si3 C52A 114.3(9) . . ?
C49 Si3 C50A 105.4(10) . . ?
C51 Si3 C52 101.5(6) . . ?
C50 Si3 C49 113.4(5) . . ?
C50 Si3 C51 110.8(7) . . ?
C50 Si3 C52 107.6(7) . . ?
C51A Si3 C52A 112.3(15) . . ?
C51A Si3 C50A 104.3(16) . . ?
C52A Si3 C50A 86.0(14) . . ?
C20 N3 Yb2 137.6(3) . . ?
C14 N3 Yb2 109.6(3) . . ?
C14 N3 C20 111.1(4) . . ?
C34 N6 Yb1 109.5(3) . . ?
C34 N6 C40 111.2(4) . . ?
C40 N6 Yb1 137.5(3) . . ?
C29 N5 Yb2 118.1(3) . . ?
C29 N5 C33 117.9(5) . . ?
C33 N5 Yb2 123.9(4) . . ?
C9 N1 C1 120.2(4) . . ?
C9 N1 C8 129.2(4) . . ?
C8 N1 C1 110.5(4) . . ?
C21 N4 C28 110.6(5) . . ?
C29 N4 C21 121.1(4) . . ?
C29 N4 C28 128.3(5) . . ?
C9 N2 Yb1 118.3(3) . . ?
C9 N2 C13 116.8(5) . . ?
C13 N2 Yb1 124.9(4) . . ?
C1 C2 C14 119.0(4) . . ?
C1 C2 C3 110.3(4) . . ?
C3 C2 C14 130.5(4) . . ?
C34 C22 C23 130.7(5) . . ?
C21 C22 C34 120.6(4) . . ?
C21 C22 C23 108.6(5) . . ?
C19 C20 N3 125.4(5) . . ?
C19 C20 C15 120.5(5) . . ?
C15 C20 N3 114.1(5) . . ?
Yb1 C1 Yb2 94.53(15) . . ?
N1 C1 Yb1 110.1(3) . . ?
N1 C1 Yb2 121.2(3) . . ?
C2 C1 Yb1 130.2(3) . . ?
C2 C1 Yb2 96.7(3) . . ?
C2 C1 N1 104.8(4) . . ?
N1 C9 C10 122.2(5) . . ?
N2 C9 N1 115.6(4) . . ?
N2 C9 C10 122.1(5) . . ?
N6 C34 S2 114.8(4) . . ?
N6 C34 C22 122.3(4) . . ?
C22 C34 S2 122.8(4) . . ?
Yb2 C21 Yb1 93.07(14) . . ?
N4 C21 Yb1 128.3(3) . . ?
N4 C21 Yb2 103.8(3) . . ?
C22 C21 Yb1 99.3(3) . . ?
C22 C21 Yb2 128.9(4) . . ?
C22 C21 N4 106.2(4) . . ?
N3 C14 S1 115.2(4) . . ?
N3 C14 C2 120.9(4) . . ?
C2 C14 S1 123.8(4) . . ?
N6 C40 C35 114.5(5) . . ?
C39 C40 N6 126.2(5) . . ?
C39 C40 C35 119.2(5) . . ?
C8 C3 C2 107.0(4) . . ?
C8 C3 C4 119.7(5) . . ?
C4 C3 C2 133.3(5) . . ?
C3 C8 N1 107.3(4) . . ?
C3 C8 C7 122.4(5) . . ?
C7 C8 N1 130.2(5) . . ?
N5 C29 N4 115.0(5) . . ?
N5 C29 C30 122.3(6) . . ?
C30 C29 N4 122.6(5) . . ?
C9 C10 H10 120.5 . . ?
C11 C10 C9 118.9(5) . . ?
C11 C10 H10 120.5 . . ?
C28 C23 C22 107.4(5) . . ?
C28 C23 C24 119.8(6) . . ?
C24 C23 C22 132.9(7) . . ?
Yb2 C45 H45A 105.7 . . ?
Yb2 C45 H45B 105.7 . . ?
Si2 C45 Yb2 126.6(3) . . ?
Si2 C45 H45A 105.7 . . ?
Si2 C45 H45B 105.7 . . ?
H45A C45 H45B 106.1 . . ?
C20 C19 H19 121.0 . . ?
C18 C19 C20 117.9(6) . . ?
C18 C19 H19 121.0 . . ?
C40 C39 H39 120.4 . . ?
C38 C39 C40 119.2(6) . . ?
C38 C39 H39 120.4 . . ?
C20 C15 S1 110.2(4) . . ?
C20 C15 C16 121.4(6) . . ?
C16 C15 S1 128.4(5) . . ?
C23 C28 N4 107.1(5) . . ?
C27 C28 N4 130.7(6) . . ?
C27 C28 C23 122.1(6) . . ?
Yb1 C49 H49A 104.8 . . ?
Yb1 C49 H49B 104.8 . . ?
Si3 C49 Yb1 129.8(3) . . ?
Si3 C49 H49A 104.8 . . ?
Si3 C49 H49B 104.8 . . ?
H49A C49 H49B 105.8 . . ?
C40 C35 S2 109.7(4) . . ?
C40 C35 C36 121.1(6) . . ?
C36 C35 S2 129.2(5) . . ?
Yb2 C41 H41A 105.0 . . ?
Yb2 C41 H41B 105.0 . . ?
Si1 C41 Yb2 129.0(3) . . ?
Si1 C41 H41A 105.0 . . ?
Si1 C41 H41B 105.0 . . ?
H41A C41 H41B 105.9 . . ?
N5 C33 H33 118.4 . . ?
N5 C33 C32 123.2(6) . . ?
C32 C33 H33 118.4 . . ?
C3 C4 H4 121.0 . . ?
C5 C4 C3 118.0(6) . . ?
C5 C4 H4 121.0 . . ?
C29 C30 H30 121.1 . . ?
C31 C30 C29 117.7(6) . . ?
C31 C30 H30 121.1 . . ?
Yb1 C53 H53A 105.6 . . ?
Yb1 C53 H53B 105.6 . . ?
Si4 C53 Yb1 126.9(3) . . ?
Si4 C53 H53A 105.6 . . ?
Si4 C53 H53B 105.6 . . ?
H53A C53 H53B 106.1 . . ?
N2 C13 H13 118.1 . . ?
N2 C13 C12 123.7(6) . . ?
C12 C13 H13 118.1 . . ?
C30 C31 H31 119.8 . . ?
C32 C31 C30 120.5(6) . . ?
C32 C31 H31 119.8 . . ?
C39 C38 H38 119.6 . . ?
C39 C38 C37 120.8(7) . . ?
C37 C38 H38 119.6 . . ?
C19 C18 H18 119.6 . . ?
C17 C18 C19 120.9(7) . . ?
C17 C18 H18 119.6 . . ?
C8 C7 H7 121.9 . . ?
C6 C7 C8 116.3(6) . . ?
C6 C7 H7 121.9 . . ?
C28 C27 H27 121.7 . . ?
C26 C27 C28 116.5(8) . . ?
C26 C27 H27 121.7 . . ?
C15 C16 H16 121.4 . . ?
C17 C16 C15 117.2(7) . . ?
C17 C16 H16 121.4 . . ?
C4 C5 H5 119.2 . . ?
C6 C5 C4 121.5(6) . . ?
C6 C5 H5 119.2 . . ?
C23 C24 H24 120.8 . . ?
C25 C24 C23 118.3(8) . . ?
C25 C24 H24 120.8 . . ?
C10 C11 H11 120.1 . . ?
C10 C11 C12 119.7(5) . . ?
C12 C11 H11 120.1 . . ?
C7 C6 H6 119.0 . . ?
C5 C6 C7 121.9(6) . . ?
C5 C6 H6 119.0 . . ?
Si2 C46 H46A 109.5 . . ?
Si2 C46 H46B 109.5 . . ?
Si2 C46 H46C 109.5 . . ?
H46A C46 H46B 109.5 . . ?
H46A C46 H46C 109.5 . . ?
H46B C46 H46C 109.5 . . ?
C35 C36 H36 120.7 . . ?
C37 C36 C35 118.6(6) . . ?
C37 C36 H36 120.7 . . ?
C38 C37 H37 119.5 . . ?
C36 C37 C38 121.0(7) . . ?
C36 C37 H37 119.5 . . ?
C13 C12 H12 120.7 . . ?
C11 C12 C13 118.6(6) . . ?
C11 C12 H12 120.7 . . ?
C18 C17 H17 118.9 . . ?
C16 C17 C18 122.2(6) . . ?
C16 C17 H17 118.9 . . ?
C33 C32 H32 120.8 . . ?
C31 C32 C33 118.3(7) . . ?
C31 C32 H32 120.8 . . ?
Si2 C47 H47A 109.5 . . ?
Si2 C47 H47B 109.5 . . ?
Si2 C47 H47C 109.5 . . ?
H47A C47 H47B 109.5 . . ?
H47A C47 H47C 109.5 . . ?
H47B C47 H47C 109.5 . . ?
Si2 C48 H48A 109.5 . . ?
Si2 C48 H48B 109.5 . . ?
Si2 C48 H48C 109.5 . . ?
H48A C48 H48B 109.5 . . ?
H48A C48 H48C 109.5 . . ?
H48B C48 H48C 109.5 . . ?
Si1 C43 H43A 109.5 . . ?
Si1 C43 H43B 109.5 . . ?
Si1 C43 H43C 109.5 . . ?
H43A C43 H43B 109.5 . . ?
H43A C43 H43C 109.5 . . ?
H43B C43 H43C 109.5 . . ?
Si4 C56 H56A 109.5 . . ?
Si4 C56 H56B 109.5 . . ?
Si4 C56 H56C 109.5 . . ?
H56A C56 H56B 109.5 . . ?
H56A C56 H56C 109.5 . . ?
H56B C56 H56C 109.5 . . ?
C27 C26 H26 118.7 . . ?
C27 C26 C25 122.7(7) . . ?
C25 C26 H26 118.7 . . ?
Si1 C44 H44A 109.5 . . ?
Si1 C44 H44B 109.5 . . ?
Si1 C44 H44C 109.5 . . ?
H44A C44 H44B 109.5 . . ?
H44A C44 H44C 109.5 . . ?
H44B C44 H44C 109.5 . . ?
C24 C25 H25 119.7 . . ?
C26 C25 C24 120.5(7) . . ?
C26 C25 H25 119.7 . . ?
Si1 C42 H42A 109.5 . . ?
Si1 C42 H42B 109.5 . . ?
Si1 C42 H42C 109.5 . . ?
H42A C42 H42B 109.5 . . ?
H42A C42 H42C 109.5 . . ?
H42B C42 H42C 109.5 . . ?
Si3 C51 H51A 109.5 . . ?
Si3 C51 H51B 109.5 . . ?
Si3 C51 H51C 109.5 . . ?
H51A C51 H51B 109.5 . . ?
H51A C51 H51C 109.5 . . ?
H51B C51 H51C 109.5 . . ?
Si4 C55 H55A 109.5 . . ?
Si4 C55 H55B 109.5 . . ?
Si4 C55 H55C 109.5 . . ?
H55A C55 H55B 109.5 . . ?
H55A C55 H55C 109.5 . . ?
H55B C55 H55C 109.5 . . ?
Si3 C52 H52A 109.5 . . ?
Si3 C52 H52B 109.5 . . ?
Si3 C52 H52C 109.5 . . ?
H52A C52 H52B 109.5 . . ?
H52A C52 H52C 109.5 . . ?
H52B C52 H52C 109.5 . . ?
Si4 C54 H54A 109.5 . . ?
Si4 C54 H54B 109.5 . . ?
Si4 C54 H54C 109.5 . . ?
H54A C54 H54B 109.5 . . ?
H54A C54 H54C 109.5 . . ?
H54B C54 H54C 109.5 . . ?
Si3 C50 H50A 109.5 . . ?
Si3 C50 H50B 109.5 . . ?
Si3 C50 H50C 109.5 . . ?
H50A C50 H50B 109.5 . . ?
H50A C50 H50C 109.5 . . ?
H50B C50 H50C 109.5 . . ?
Si3 C51A H51D 109.5 . . ?
Si3 C51A H51E 109.5 . . ?
Si3 C51A H51F 109.5 . . ?
H51D C51A H51E 109.5 . . ?
H51D C51A H51F 109.5 . . ?
H51E C51A H51F 109.5 . . ?
Si3 C52A H52D 109.5 . . ?
Si3 C52A H52E 109.5 . . ?
Si3 C52A H52F 109.5 . . ?
H52D C52A H52E 109.5 . . ?
H52D C52A H52F 109.5 . . ?
H52E C52A H52F 109.5 . . ?
Si3 C50A H50D 109.5 . . ?
Si3 C50A H50E 109.5 . . ?
Si3 C50A H50F 109.5 . . ?
H50D C50A H50E 109.5 . . ?
H50D C50A H50F 109.5 . . ?
H50E C50A H50F 109.5 . . ?
Si4 C56A H56D 109.5 . . ?
Si4 C56A H56E 109.5 . . ?
Si4 C56A H56F 109.5 . . ?
H56D C56A H56E 109.5 . . ?
H56D C56A H56F 109.5 . . ?
H56E C56A H56F 109.5 . . ?
Si4 C55A H55D 109.5 . . ?
Si4 C55A H55E 109.5 . . ?
Si4 C55A H55F 109.5 . . ?
H55D C55A H55E 109.5 . . ?
H55D C55A H55F 109.5 . . ?
H55E C55A H55F 109.5 . . ?
Si4 C54A H54D 109.5 . . ?
Si4 C54A H54E 109.5 . . ?
Si4 C54A H54F 109.5 . . ?
H54D C54A H54E 109.5 . . ?
H54D C54A H54F 109.5 . . ?
H54E C54A H54F 109.5 . . ?
H59A C59 H59B 108.0 . . ?
C58 C59 H59A 109.4 . . ?
C58 C59 H59B 109.4 . . ?
C60 C59 H59A 109.4 . . ?
C60 C59 H59B 109.4 . . ?
C60 C59 C58 111.3(14) . . ?
H57A C57 H57B 109.5 . . ?
H57A C57 H57C 109.5 . . ?
H57B C57 H57C 109.5 . . ?
C58 C57 H57A 109.5 . . ?
C58 C57 H57B 109.5 . . ?
C58 C57 H57C 109.5 . . ?
C59 C58 C57 109.0(14) . . ?
C59 C58 H58A 109.9 . . ?
C59 C58 H58B 109.9 . . ?
C57 C58 H58A 109.9 . . ?
C57 C58 H58B 109.9 . . ?
H58A C58 H58B 108.3 . . ?
C59 C60 H60A 108.6 . . ?
C59 C60 H60B 108.6 . . ?
C59 C60 C61 114.6(15) . . ?
H60A C60 H60B 107.6 . . ?
C61 C60 H60A 108.6 . . ?
C61 C60 H60B 108.6 . . ?
C60 C61 H61A 109.8 . . ?
C60 C61 H61B 109.8 . . ?
C60 C61 C62 109.5(14) . . ?
H61A C61 H61B 108.2 . . ?
C62 C61 H61A 109.8 . . ?
C62 C61 H61B 109.8 . . ?
C61 C62 H62A 109.5 . . ?
C61 C62 H62B 109.5 . . ?
C61 C62 H62C 109.5 . . ?
H62A C62 H62B 109.5 . . ?
H62A C62 H62C 109.5 . . ?
H62B C62 H62C 109.5 . . ?

loop_
_geom_bond_atom_site_label_1
_geom_bond_atom_site_label_2
_geom_bond_distance
_geom_bond_site_symmetry_2
_geom_bond_publ_flag
Yb1 N6 2.460(4) . ?
Yb1 N2 2.516(4) . ?
Yb1 C1 2.506(5) . ?
Yb1 C21 2.603(5) . ?
Yb1 C49 2.354(6) . ?
Yb1 C53 2.359(5) . ?
Yb2 N3 2.432(4) . ?
Yb2 N5 2.465(4) . ?
Yb2 C1 2.614(5) . ?
Yb2 C21 2.580(5) . ?
Yb2 C45 2.354(5) . ?
Yb2 C41 2.325(6) . ?
S1 C14 1.736(5) . ?
S1 C15 1.741(7) . ?
Si2 C45 1.842(6) . ?
Si2 C46 1.871(7) . ?
Si2 C47 1.864(7) . ?
Si2 C48 1.872(8) . ?
S2 C34 1.736(5) . ?
S2 C35 1.730(7) . ?
Si1 C41 1.848(6) . ?
Si1 C43 1.858(8) . ?
Si1 C44 1.858(8) . ?
Si1 C42 1.864(8) . ?
Si4 C53 1.848(5) . ?
Si4 C56 1.874(10) . ?
Si4 C55 1.902(10) . ?
Si4 C54 1.909(10) . ?
Si4 C56A 1.869(14) . ?
Si4 C55A 1.834(13) . ?
Si4 C54A 1.866(13) . ?
Si3 C49 1.823(5) . ?
Si3 C51 1.871(9) . ?
Si3 C52 1.896(9) . ?
Si3 C50 1.816(10) . ?
Si3 C51A 1.836(14) . ?
Si3 C52A 1.884(14) . ?
Si3 C50A 1.907(14) . ?
N3 C20 1.398(6) . ?
N3 C14 1.317(6) . ?
N6 C34 1.315(6) . ?
N6 C40 1.393(7) . ?
N5 C29 1.335(7) . ?
N5 C33 1.349(7) . ?
N1 C1 1.427(6) . ?
N1 C9 1.382(6) . ?
N1 C8 1.405(6) . ?
N4 C21 1.407(6) . ?
N4 C29 1.391(7) . ?
N4 C28 1.408(6) . ?
N2 C9 1.345(6) . ?
N2 C13 1.347(7) . ?
C2 C1 1.385(7) . ?
C2 C14 1.444(7) . ?
C2 C3 1.439(6) . ?
C22 C34 1.423(8) . ?
C22 C21 1.398(7) . ?
C22 C23 1.450(7) . ?
C20 C19 1.385(8) . ?
C20 C15 1.389(8) . ?
C9 C10 1.394(7) . ?
C40 C39 1.385(8) . ?
C40 C35 1.395(7) . ?
C3 C8 1.389(7) . ?
C3 C4 1.399(7) . ?
C8 C7 1.396(7) . ?
C29 C30 1.391(8) . ?
C10 H10 0.9300 . ?
C10 C11 1.362(8) . ?
C23 C28 1.396(9) . ?
C23 C24 1.397(8) . ?
C45 H45A 0.9700 . ?
C45 H45B 0.9700 . ?
C19 H19 0.9300 . ?
C19 C18 1.383(8) . ?
C39 H39 0.9300 . ?
C39 C38 1.379(8) . ?
C15 C16 1.394(8) . ?
C28 C27 1.395(8) . ?
C49 H49A 0.9700 . ?
C49 H49B 0.9700 . ?
C35 C36 1.400(9) . ?
C41 H41A 0.9700 . ?
C41 H41B 0.9700 . ?
C33 H33 0.9300 . ?
C33 C32 1.366(9) . ?
C4 H4 0.9300 . ?
C4 C5 1.383(9) . ?
C30 H30 0.9300 . ?
C30 C31 1.386(10) . ?
C53 H53A 0.9700 . ?
C53 H53B 0.9700 . ?
C13 H13 0.9300 . ?
C13 C12 1.366(9) . ?
C31 H31 0.9300 . ?
C31 C32 1.360(10) . ?
C38 H38 0.9300 . ?
C38 C37 1.389(9) . ?
C18 H18 0.9300 . ?
C18 C17 1.382(10) . ?
C7 H7 0.9300 . ?
C7 C6 1.392(9) . ?
C27 H27 0.9300 . ?
C27 C26 1.379(10) . ?
C16 H16 0.9300 . ?
C16 C17 1.362(11) . ?
C5 H5 0.9300 . ?
C5 C6 1.372(10) . ?
C24 H24 0.9300 . ?
C24 C25 1.389(11) . ?
C11 H11 0.9300 . ?
C11 C12 1.364(9) . ?
C6 H6 0.9300 . ?
C46 H46A 0.9600 . ?
C46 H46B 0.9600 . ?
C46 H46C 0.9600 . ?
C36 H36 0.9300 . ?
C36 C37 1.352(11) . ?
C37 H37 0.9300 . ?
C12 H12 0.9300 . ?
C17 H17 0.9300 . ?
C32 H32 0.9300 . ?
C47 H47A 0.9600 . ?
C47 H47B 0.9600 . ?
C47 H47C 0.9600 . ?
C48 H48A 0.9600 . ?
C48 H48B 0.9600 . ?
C48 H48C 0.9600 . ?
C43 H43A 0.9600 . ?
C43 H43B 0.9600 . ?
C43 H43C 0.9600 . ?
C56 H56A 0.9600 . ?
C56 H56B 0.9600 . ?
C56 H56C 0.9600 . ?
C26 H26 0.9300 . ?
C26 C25 1.382(12) . ?
C44 H44A 0.9600 . ?
C44 H44B 0.9600 . ?
C44 H44C 0.9600 . ?
C25 H25 0.9300 . ?
C42 H42A 0.9600 . ?
C42 H42B 0.9600 . ?
C42 H42C 0.9600 . ?
C51 H51A 0.9600 . ?
C51 H51B 0.9600 . ?
C51 H51C 0.9600 . ?
C55 H55A 0.9600 . ?
C55 H55B 0.9600 . ?
C55 H55C 0.9600 . ?
C52 H52A 0.9600 . ?
C52 H52B 0.9600 . ?
C52 H52C 0.9600 . ?
C54 H54A 0.9600 . ?
C54 H54B 0.9600 . ?
C54 H54C 0.9600 . ?
C50 H50A 0.9600 . ?
C50 H50B 0.9600 . ?
C50 H50C 0.9600 . ?
C51A H51D 0.9600 . ?
C51A H51E 0.9600 . ?
C51A H51F 0.9600 . ?
C52A H52D 0.9600 . ?
C52A H52E 0.9600 . ?
C52A H52F 0.9600 . ?
C50A H50D 0.9600 . ?
C50A H50E 0.9600 . ?
C50A H50F 0.9600 . ?
C56A H56D 0.9600 . ?
C56A H56E 0.9600 . ?
C56A H56F 0.9600 . ?
C55A H55D 0.9600 . ?
C55A H55E 0.9600 . ?
C55A H55F 0.9600 . ?
C54A H54D 0.9600 . ?
C54A H54E 0.9600 . ?
C54A H54F 0.9600 . ?
C59 H59A 0.9700 . ?
C59 H59B 0.9700 . ?
C59 C58 1.538(10) . ?
C59 C60 1.519(10) . ?
C57 H57A 0.9600 . ?
C57 H57B 0.9600 . ?
C57 H57C 0.9600 . ?
C57 C58 1.545(10) . ?
C58 H58A 0.9700 . ?
C58 H58B 0.9700 . ?
C60 H60A 0.9700 . ?
C60 H60B 0.9700 . ?
C60 C61 1.521(10) . ?
C61 H61A 0.9700 . ?
C61 H61B 0.9700 . ?
C61 C62 1.532(10) . ?
C62 H62A 0.9600 . ?
C62 H62B 0.9600 . ?
C62 H62C 0.9600 . ?

loop_
_geom_torsion_atom_site_label_1
_geom_torsion_atom_site_label_2
_geom_torsion_atom_site_label_3
_geom_torsion_atom_site_label_4
_geom_torsion
_geom_torsion_site_symmetry_1
_geom_torsion_site_symmetry_2
_geom_torsion_site_symmetry_3
_geom_torsion_site_symmetry_4
_geom_torsion_publ_flag
Yb1 N6 C34 S2 -163.8(2) . . . . ?
Yb1 N6 C34 C22 18.0(6) . . . . ?
Yb1 N6 C40 C39 -23.2(9) . . . . ?
Yb1 N6 C40 C35 159.5(4) . . . . ?
Yb1 N2 C9 N1 0.7(6) . . . . ?
Yb1 N2 C9 C10 179.1(4) . . . . ?
Yb1 N2 C13 C12 179.1(7) . . . . ?
Yb2 N3 C20 C19 -19.6(8) . . . . ?
Yb2 N3 C20 C15 161.4(4) . . . . ?
Yb2 N3 C14 S1 -165.7(2) . . . . ?
Yb2 N3 C14 C2 16.4(5) . . . . ?
Yb2 N5 C29 N4 4.9(6) . . . . ?
Yb2 N5 C29 C30 -177.1(5) . . . . ?
Yb2 N5 C33 C32 176.8(6) . . . . ?
S1 C15 C16 C17 177.3(6) . . . . ?
S2 C35 C36 C37 177.1(6) . . . . ?
N3 C20 C19 C18 -178.7(5) . . . . ?
N3 C20 C15 S1 0.3(6) . . . . ?
N3 C20 C15 C16 179.4(6) . . . . ?
N6 C40 C39 C38 -176.9(6) . . . . ?
N6 C40 C35 S2 0.5(6) . . . . ?
N6 C40 C35 C36 177.9(6) . . . . ?
N5 C29 C30 C31 0.1(10) . . . . ?
N5 C33 C32 C31 0.1(13) . . . . ?
N1 C9 C10 C11 179.8(6) . . . . ?
N1 C8 C7 C6 -179.1(6) . . . . ?
N4 C29 C30 C31 178.0(6) . . . . ?
N4 C28 C27 C26 178.2(7) . . . . ?
N2 C9 C10 C11 1.6(9) . . . . ?
N2 C13 C12 C11 2.0(15) . . . . ?
C2 C3 C8 N1 0.3(6) . . . . ?
C2 C3 C8 C7 177.9(6) . . . . ?
C2 C3 C4 C5 179.1(7) . . . . ?
C22 C23 C28 N4 1.2(6) . . . . ?
C22 C23 C28 C27 177.8(6) . . . . ?
C22 C23 C24 C25 -180.0(7) . . . . ?
C20 N3 C14 S1 2.1(5) . . . . ?
C20 N3 C14 C2 -175.8(4) . . . . ?
C20 C19 C18 C17 0.4(10) . . . . ?
C20 C15 C16 C17 -1.7(11) . . . . ?
C1 N1 C9 N2 25.1(7) . . . . ?
C1 N1 C9 C10 -153.2(5) . . . . ?
C1 N1 C8 C3 1.2(6) . . . . ?
C1 N1 C8 C7 -176.2(6) . . . . ?
C1 C2 C14 S1 -149.3(4) . . . . ?
C1 C2 C14 N3 28.4(7) . . . . ?
C1 C2 C3 C8 -1.7(6) . . . . ?
C1 C2 C3 C4 -179.8(7) . . . . ?
C9 N1 C1 Yb1 -36.6(5) . . . . ?
C9 N1 C1 Yb2 72.1(5) . . . . ?
C9 N1 C1 C2 179.6(4) . . . . ?
C9 N1 C8 C3 179.2(5) . . . . ?
C9 N1 C8 C7 1.8(10) . . . . ?
C9 N2 C13 C12 -1.7(12) . . . . ?
C9 C10 C11 C12 -1.2(11) . . . . ?
C34 S2 C35 C40 1.2(5) . . . . ?
C34 S2 C35 C36 -176.0(7) . . . . ?
C34 N6 C40 C39 174.8(5) . . . . ?
C34 N6 C40 C35 -2.5(7) . . . . ?
C34 C22 C21 Yb1 -42.5(5) . . . . ?
C34 C22 C21 Yb2 59.2(7) . . . . ?
C34 C22 C21 N4 -177.1(5) . . . . ?
C34 C22 C23 C28 177.7(6) . . . . ?
C34 C22 C23 C24 -1.3(11) . . . . ?
C21 N4 C29 N5 30.1(7) . . . . ?
C21 N4 C29 C30 -148.0(6) . . . . ?
C21 N4 C28 C23 1.0(6) . . . . ?
C21 N4 C28 C27 -175.2(6) . . . . ?
C21 C22 C34 S2 -157.1(4) . . . . ?
C21 C22 C34 N6 20.9(8) . . . . ?
C21 C22 C23 C28 -2.9(6) . . . . ?
C21 C22 C23 C24 178.0(7) . . . . ?
C14 S1 C15 C20 0.7(4) . . . . ?
C14 S1 C15 C16 -178.3(7) . . . . ?
C14 N3 C20 C19 177.5(5) . . . . ?
C14 N3 C20 C15 -1.5(6) . . . . ?
C14 C2 C1 Yb1 52.2(7) . . . . ?
C14 C2 C1 Yb2 -49.5(5) . . . . ?
C14 C2 C1 N1 -174.3(4) . . . . ?
C14 C2 C3 C8 174.5(5) . . . . ?
C14 C2 C3 C4 -3.6(11) . . . . ?
C40 N6 C34 S2 3.4(6) . . . . ?
C40 N6 C34 C22 -174.8(5) . . . . ?
C40 C39 C38 C37 -1.6(11) . . . . ?
C40 C35 C36 C37 0.2(11) . . . . ?
C3 C2 C1 Yb1 -131.1(4) . . . . ?
C3 C2 C1 Yb2 127.1(4) . . . . ?
C3 C2 C1 N1 2.4(6) . . . . ?
C3 C2 C14 S1 34.8(8) . . . . ?
C3 C2 C14 N3 -147.5(5) . . . . ?
C3 C8 C7 C6 3.8(10) . . . . ?
C3 C4 C5 C6 1.0(12) . . . . ?
C8 N1 C1 Yb1 141.6(3) . . . . ?
C8 N1 C1 Yb2 -109.7(4) . . . . ?
C8 N1 C1 C2 -2.2(6) . . . . ?
C8 N1 C9 N2 -152.7(5) . . . . ?
C8 N1 C9 C10 29.0(8) . . . . ?
C8 C3 C4 C5 1.2(10) . . . . ?
C8 C7 C6 C5 -1.6(12) . . . . ?
C29 N5 C33 C32 -0.2(10) . . . . ?
C29 N4 C21 Yb1 60.9(6) . . . . ?
C29 N4 C21 Yb2 -44.4(5) . . . . ?
C29 N4 C21 C22 177.4(5) . . . . ?
C29 N4 C28 C23 -179.2(5) . . . . ?
C29 N4 C28 C27 4.6(10) . . . . ?
C29 C30 C31 C32 -0.2(12) . . . . ?
C10 C11 C12 C13 -0.5(14) . . . . ?
C23 C22 C34 S2 22.2(8) . . . . ?
C23 C22 C34 N6 -159.8(5) . . . . ?
C23 C22 C21 Yb1 138.1(4) . . . . ?
C23 C22 C21 Yb2 -120.3(5) . . . . ?
C23 C22 C21 N4 3.4(6) . . . . ?
C23 C28 C27 C26 2.5(11) . . . . ?
C23 C24 C25 C26 1.2(13) . . . . ?
C19 C20 C15 S1 -178.8(4) . . . . ?
C19 C20 C15 C16 0.3(9) . . . . ?
C19 C18 C17 C16 -1.8(12) . . . . ?
C39 C40 C35 S2 -177.0(5) . . . . ?
C39 C40 C35 C36 0.5(9) . . . . ?
C39 C38 C37 C36 2.3(13) . . . . ?
C15 S1 C14 N3 -1.7(4) . . . . ?
C15 S1 C14 C2 176.1(5) . . . . ?
C15 C20 C19 C18 0.3(9) . . . . ?
C15 C16 C17 C18 2.4(12) . . . . ?
C28 N4 C21 Yb1 -119.2(4) . . . . ?
C28 N4 C21 Yb2 135.4(4) . . . . ?
C28 N4 C21 C22 -2.8(6) . . . . ?
C28 N4 C29 N5 -149.7(5) . . . . ?
C28 N4 C29 C30 32.2(9) . . . . ?
C28 C23 C24 C25 1.1(10) . . . . ?
C28 C27 C26 C25 -0.1(13) . . . . ?
C35 S2 C34 N6 -2.7(4) . . . . ?
C35 S2 C34 C22 175.5(5) . . . . ?
C35 C40 C39 C38 0.2(9) . . . . ?
C35 C36 C37 C38 -1.6(13) . . . . ?
C33 N5 C29 N4 -178.0(5) . . . . ?
C33 N5 C29 C30 0.1(9) . . . . ?
C4 C3 C8 N1 178.7(5) . . . . ?
C4 C3 C8 C7 -3.7(9) . . . . ?
C4 C5 C6 C7 -0.8(14) . . . . ?
C30 C31 C32 C33 0.1(13) . . . . ?
C13 N2 C9 N1 -178.5(6) . . . . ?
C13 N2 C9 C10 -0.2(9) . . . . ?
C27 C26 C25 C24 -1.8(15) . . . . ?
C24 C23 C28 N4 -179.6(6) . . . . ?
C24 C23 C28 C27 -3.0(10) . . . . ?
C46 Si2 C45 Yb2 -28.6(5) . . . . ?
C47 Si2 C45 Yb2 -149.4(4) . . . . ?
C48 Si2 C45 Yb2 90.9(4) . . . . ?
C43 Si1 C41 Yb2 141.2(5) . . . . ?
C56 Si4 C53 Yb1 131.8(9) . . . . ?
C44 Si1 C41 Yb2 -99.8(5) . . . . ?
C42 Si1 C41 Yb2 19.4(6) . . . . ?
C51 Si3 C49 Yb1 165.9(6) . . . . ?
C55 Si4 C53 Yb1 -114.5(7) . . . . ?
C52 Si3 C49 Yb1 -81.7(6) . . . . ?
C54 Si4 C53 Yb1 22.7(9) . . . . ?
C50 Si3 C49 Yb1 37.7(8) . . . . ?
C51A Si3 C49 Yb1 -159.9(16) . . . . ?
C52A Si3 C49 Yb1 -13.3(13) . . . . ?
C50A Si3 C49 Yb1 79.3(12) . . . . ?
C56A Si4 C53 Yb1 141.0(19) . . . . ?
C55A Si4 C53 Yb1 -87.3(14) . . . . ?
C54A Si4 C53 Yb1 -12.1(16) . . . . ?
C59 C60 C61 C62 98(3) . . . . ?
C58 C59 C60 C61 147(4) . . . . ?
C60 C59 C58 C57 170(3) . . . . ?
